data_9000487
loop_
_publ_author_name
'Ghose, S.'
'Wan, C.'

_publ_section_title
;
 Structural chemistry of borosilicates, part II: Searlesite, NaBSi2O5(OH):
 Absolute configuration, hydrogen locations, and refinement of the structure
 Note: unable to reproduce any of the reported bond lengths
;
_journal_name_full 'American Mineralogist'
_journal_page_first 123
_journal_page_last 129
_journal_volume 61
_journal_year 1976
_chemical_formula_sum 'B H2 Na O7 Si2'
_chemical_name_mineral Searlesite
_space_group_IT_number 4
_symmetry_space_group_name_Hall 'P 2yb'
_symmetry_space_group_name_H-M 'P 1 21 1'
_cell_angle_alpha 90
_cell_angle_beta 93.95
_cell_angle_gamma 90
_cell_length_a 7.9814
_cell_length_b 7.0657
_cell_length_c 4.9054
_cell_formula_units_Z 2
_cell_volume 275.979
_database_code_amcsd 0000498
_exptl_crystal_density_diffrn 2.455
_cod_original_formula_sum 'Na B Si2 O7 H2'
_cod_database_code 9000487

loop_
_space_group_symop_operation_xyz
x,y,z
-x,1/2+y,-z

loop_
_atom_site_aniso_label
_atom_site_aniso_U_11
_atom_site_aniso_U_22
_atom_site_aniso_U_33
_atom_site_aniso_U_12
_atom_site_aniso_U_13
_atom_site_aniso_U_23
Na 0.02280 0.01720 0.02390 -0.00171 0.00632 0.00648
B 0.00610 0.00708 0.01007 -0.00057 -0.00020 -0.00053
Si1 0.00482 0.00607 0.00813 -0.00114 -0.00118 0.00088
Si2 0.00418 0.00506 0.00764 0.00029 0.00020 0.00035
O1 0.01606 0.00632 0.02706 -0.00456 -0.00257 0.00473
O2 0.00707 0.01796 0.00776 0.00086 -0.00059 0.00228
O3 0.01317 0.01189 0.01662 0.00855 0.00138 0.00053
O4 0.00578 0.00582 0.01711 -0.00086 -0.00237 -0.00175
O5 0.00931 0.02580 0.00861 -0.00086 0.00257 -0.00053
O6 0.01253 0.01872 0.01019 -0.00428 0.00079 -0.00193
O7 0.00803 0.01391 0.01347 0.00456 0.00118 0.00228

loop_
_atom_site_label
_atom_site_fract_x
_atom_site_fract_y
_atom_site_fract_z
_atom_site_U_iso_or_equiv
Na 0.43900 0.00000 0.98120 0.02105
B 0.35140 0.79840 0.39840 0.00770
Si1 0.13465 0.41571 0.21207 0.00635
Si2 0.08340 0.98671 0.31053 0.00559
O1 0.16510 0.19030 0.24920 0.01659
O2 0.08510 0.46100 0.89310 0.01102
O3 0.22020 0.83140 0.25660 0.01381
O4 0.31140 0.51100 0.30870 0.00963
O5 0.02220 0.98420 0.61770 0.01431
O6 0.36040 0.72610 0.69530 0.01381
O7 0.48580 0.25630 0.70050 0.01178
H1 0.26700 0.69900 0.76900 -0.01140
H2 0.57800 0.42400 0.41600 -0.00633

loop_
_cod_related_entry_id
_cod_related_entry_database
_cod_related_entry_code
1 AMCSD 0000498
